data_4332477
loop_
_publ_author_name
'Choi, Da Hye'
'Yoon, Jung Hee'
'Lim, Jeong Hak'
'Kim, Hyoung Chan'
'Hong, Chang Seop'

_publ_section_title
;
 Methylpyrazole-Capped Two-Dimensional Supramolecular M(II) (M = Mn, Ni,
 Co) Assemblies Constructed by Covalent and Noncovalent
 Interactions:&#x00A0; Uncommon Coordination Modes of Methylpyrazoles and
 Magnetic Properties
;
_journal_issue 15
_journal_name_full 'Inorganic Chemistry'
_journal_page_first 5947
_journal_page_last 5952
_journal_paper_doi 10.1021/ic060429c
_journal_volume 45
_journal_year 2006
_chemical_formula_sum 'C8 H12 N7 Ni0.5'
_chemical_formula_weight 235.60
_chemical_name_systematic
;
 ?
;
_space_group_IT_number 14
_symmetry_cell_setting monoclinic
_symmetry_space_group_name_Hall '-P 2ybc'
_symmetry_space_group_name_H-M 'P 1 21/c 1'
_atom_sites_solution_hydrogens geom
_atom_sites_solution_primary direct
_atom_sites_solution_secondary difmap
_audit_creation_method SHELXL-97
_cell_angle_alpha 90.00
_cell_angle_beta 107.954(17)
_cell_angle_gamma 90.00
_cell_formula_units_Z 4
_cell_length_a 9.0340(17)
_cell_length_b 9.0935(7)
_cell_length_c 14.314(3)
_cell_measurement_temperature 293(2)
_cell_volume 1118.6(3)
_computing_structure_refinement 'SHELXL-97 (Sheldrick, 1997)'
_diffrn_ambient_temperature 293(2)
_diffrn_measured_fraction_theta_full 0.965
_diffrn_measured_fraction_theta_max 0.965
_diffrn_radiation_monochromator graphite
_diffrn_radiation_source 'fine-focus sealed tube'
_diffrn_radiation_type MoK\a
_diffrn_radiation_wavelength 0.71073
_diffrn_reflns_av_R_equivalents 0.0339
_diffrn_reflns_av_sigmaI/netI 0.0124
_diffrn_reflns_limit_h_max 10
_diffrn_reflns_limit_h_min 0
_diffrn_reflns_limit_k_max 10
_diffrn_reflns_limit_k_min 0
_diffrn_reflns_limit_l_max 16
_diffrn_reflns_limit_l_min -16
_diffrn_reflns_number 2000
_diffrn_reflns_theta_full 24.99
_diffrn_reflns_theta_max 24.99
_diffrn_reflns_theta_min 2.37
_exptl_absorpt_coefficient_mu 0.902
_exptl_crystal_density_diffrn 1.399
_exptl_crystal_density_method 'not measured'
_exptl_crystal_F_000 492
_refine_diff_density_max 0.869
_refine_diff_density_min -1.294
_refine_diff_density_rms 0.134
_refine_ls_extinction_method none
_refine_ls_goodness_of_fit_ref 1.099
_refine_ls_hydrogen_treatment mixed
_refine_ls_matrix_type full
_refine_ls_number_parameters 124
_refine_ls_number_reflns 1898
_refine_ls_number_restraints 0
_refine_ls_restrained_S_all 1.099
_refine_ls_R_factor_all 0.0568
_refine_ls_R_factor_gt 0.0551
_refine_ls_shift/su_max 0.000
_refine_ls_shift/su_mean 0.000
_refine_ls_structure_factor_coef Fsqd
_refine_ls_weighting_details 'calc w=1/[\s^2^(Fo^2^)+(0.1237P)^2^+0.3585P] where P=(Fo^2^+2Fc^2^)/3'
_refine_ls_weighting_scheme calc
_refine_ls_wR_factor_gt 0.1595
_refine_ls_wR_factor_ref 0.1626
_reflns_number_gt 1772
_reflns_number_total 1898
_reflns_threshold_expression >2sigma(I)
_cod_data_source_file ic060429csup2.cif
_cod_data_source_block nin3
_cod_original_cell_volume 1118.7(3)
_cod_original_sg_symbol_H-M P21/c
_cod_original_formula_sum 'C8 H12 N7 Ni0.50'
_cod_database_code 4332477

loop_
_symmetry_equiv_pos_as_xyz
'x, y, z'
'-x, y+1/2, -z+1/2'
'-x, -y, -z'
'x, -y-1/2, z-1/2'

loop_
_atom_site_label
_atom_site_type_symbol
_atom_site_fract_x
_atom_site_fract_y
_atom_site_fract_z
_atom_site_U_iso_or_equiv
_atom_site_adp_type
_atom_site_occupancy
_atom_site_symmetry_multiplicity
_atom_site_calc_flag
_atom_site_refinement_flags
Ni1 Ni 1.0000 0.0000 1.0000 0.0359(2) Uani 1 2 d S
N5 N 1.0348(5) 0.0142(3) 0.8603(3) 0.0554(9) Uani 1 1 d .
N6 N 1.0636(3) -0.0766(3) 0.81201(18) 0.0464(6) Uani 1 1 d .
N7 N 1.0886(5) -0.1653(4) 0.7616(3) 0.0866(11) Uani 1 1 d .
N1 N 0.7775(3) 0.0906(2) 0.93531(18) 0.0441(6) Uani 1 1 d .
N2 N 0.7376(3) 0.1638(3) 0.84912(18) 0.0489(6) Uani 1 1 d .
H2 H 0.7993 0.1759 0.8144 0.059 Uiso 1 1 calc .
C1 C 0.6510(4) 0.0945(4) 0.9634(3) 0.0597(8) Uani 1 1 d .
H1 H 0.6428 0.0517 1.0206 0.072 Uiso 1 1 calc .
C2 C 0.5326(4) 0.1708(4) 0.8964(3) 0.0715(10) Uani 1 1 d .
H2C H 0.4332 0.1880 0.9002 0.086 Uiso 1 1 calc .
C3 C 0.5908(4) 0.2159(3) 0.8232(3) 0.0582(8) Uani 1 1 d .
C4 C 0.5243(6) 0.3005(6) 0.7308(4) 0.0940(15) Uani 1 1 d .
H4A H 0.6017 0.3114 0.6979 0.141 Uiso 1 1 calc .
H4B H 0.4922 0.3959 0.7459 0.141 Uiso 1 1 calc .
H4C H 0.4361 0.2488 0.6888 0.141 Uiso 1 1 calc .
N3 N 0.9053 -0.2156 0.9748 0.044 Uani 1 1 d .
N4 N 0.8624 -0.2843 1.0457 0.051 Uani 1 1 d .
H4 H 0.8722 -0.2464 1.1023 0.062 Uiso 1 1 calc .
C5 C 0.8706(4) -0.3088(4) 0.9015(3) 0.0584(8) Uani 1 1 d .
H5 H 0.8871 -0.2913 0.8414 0.070 Uiso 1 1 calc .
C6 C 0.8057(5) -0.4381(4) 0.9249(3) 0.0703(10) Uani 1 1 d .
H6 H 0.7719 -0.5199 0.8850 0.084 Uiso 1 1 calc .
C7 C 0.8025(4) -0.4188(3) 1.0184(3) 0.0557(8) Uani 1 1 d .
C8 C 0.7484(7) -0.5171(4) 1.0858(5) 0.0856(17) Uani 1 1 d .
H8A H 0.7637 -0.4684 1.1476 0.128 Uiso 1 1 calc .
H8B H 0.8069 -0.6070 1.0962 0.128 Uiso 1 1 calc .
H8C H 0.6399 -0.5388 1.0566 0.128 Uiso 1 1 calc .

loop_
_atom_site_aniso_label
_atom_site_aniso_U_11
_atom_site_aniso_U_22
_atom_site_aniso_U_33
_atom_site_aniso_U_23
_atom_site_aniso_U_13
_atom_site_aniso_U_12
Ni1 0.0538(4) 0.0237(3) 0.0369(4) -0.00194(15) 0.0239(3) -0.00086(16)
N5 0.095(2) 0.0361(15) 0.0482(19) 0.0041(11) 0.0418(18) 0.0082(12)
N6 0.0690(15) 0.0391(13) 0.0385(12) 0.0002(11) 0.0272(11) 0.0065(11)
N7 0.147(3) 0.062(2) 0.070(2) -0.0114(17) 0.062(2) 0.019(2)
N1 0.0559(13) 0.0322(12) 0.0488(13) 0.0018(10) 0.0230(11) -0.0014(10)
N2 0.0603(14) 0.0367(13) 0.0518(15) 0.0050(10) 0.0205(11) -0.0010(10)
C1 0.0614(18) 0.0529(19) 0.074(2) 0.0066(16) 0.0351(17) -0.0030(15)
C2 0.0520(18) 0.063(2) 0.103(3) 0.004(2) 0.0282(19) 0.0010(16)
C3 0.0580(17) 0.0348(15) 0.075(2) -0.0004(14) 0.0107(16) -0.0037(13)
C4 0.086(3) 0.077(3) 0.096(3) 0.023(3) -0.006(2) 0.000(2)
N3 0.056 0.030 0.051 -0.001 0.023 0.000
N4 0.075 0.027 0.059 -0.002 0.031 -0.009
C5 0.073(2) 0.0453(16) 0.0560(19) -0.0124(14) 0.0192(16) -0.0109(15)
C6 0.079(2) 0.047(2) 0.081(3) -0.0197(18) 0.020(2) -0.0194(17)
C7 0.0567(16) 0.0295(14) 0.080(2) 0.0029(14) 0.0199(15) -0.0071(12)
C8 0.100(4) 0.048(2) 0.112(5) 0.019(2) 0.038(3) -0.019(2)

loop_
_atom_type_symbol
_atom_type_description
_atom_type_scat_dispersion_real
_atom_type_scat_dispersion_imag
_atom_type_scat_source
C C 0.0033 0.0016 'International Tables Vol C Tables 4.2.6.8 and 6.1.1.4'
H H 0.0000 0.0000 'International Tables Vol C Tables 4.2.6.8 and 6.1.1.4'
N N 0.0061 0.0033 'International Tables Vol C Tables 4.2.6.8 and 6.1.1.4'
Ni Ni 0.3393 1.1124 'International Tables Vol C Tables 4.2.6.8 and 6.1.1.4'

loop_
_geom_angle_atom_site_label_1
_geom_angle_atom_site_label_2
_geom_angle_atom_site_label_3
_geom_angle
_geom_angle_site_symmetry_1
_geom_angle_site_symmetry_3
N1 Ni1 N1 180.000(1) . 3_757
N1 Ni1 N5 87.74(12) . .
N1 Ni1 N5 92.26(12) 3_757 .
N1 Ni1 N5 92.26(12) . 3_757
N1 Ni1 N5 87.74(12) 3_757 3_757
N5 Ni1 N5 180.000(2) . 3_757
N1 Ni1 N3 89.65(6) . 3_757
N1 Ni1 N3 90.35(6) 3_757 3_757
N5 Ni1 N3 86.26(8) . 3_757
N5 Ni1 N3 93.74(8) 3_757 3_757
N1 Ni1 N3 90.35(6) . .
N1 Ni1 N3 89.65(6) 3_757 .
N5 Ni1 N3 93.74(8) . .
N5 Ni1 N3 86.26(8) 3_757 .
N3 Ni1 N3 180.0 3_757 .
N6 N5 Ni1 130.2(2) . .
N7 N6 N5 177.9(4) . .
C1 N1 N2 104.6(2) . .
C1 N1 Ni1 132.4(2) . .
N2 N1 Ni1 123.00(18) . .
C3 N2 N1 112.8(3) . .
N1 C1 C2 111.0(3) . .
C3 C2 C1 106.4(3) . .
N2 C3 C2 105.1(3) . .
N2 C3 C4 121.3(4) . .
C2 C3 C4 133.6(4) . .
C5 N3 N4 104.51(16) . .
C5 N3 Ni1 135.80(16) . .
N4 N3 Ni1 119.7 . .
C7 N4 N3 112.73(17) . .
N3 C5 C6 111.4(3) . .
C7 C6 C5 105.3(3) . .
N4 C7 C6 106.0(3) . .
N4 C7 C8 122.4(4) . .
C6 C7 C8 131.6(4) . .

loop_
_geom_bond_atom_site_label_1
_geom_bond_atom_site_label_2
_geom_bond_distance
_geom_bond_site_symmetry_2
Ni1 N1 2.105(2) .
Ni1 N1 2.105(2) 3_757
Ni1 N5 2.121(3) .
Ni1 N5 2.121(3) 3_757
Ni1 N3 2.1250 3_757
Ni1 N3 2.1250 .
N5 N6 1.157(4) .
N6 N7 1.150(4) .
N1 C1 1.323(4) .
N1 N2 1.350(3) .
N2 C3 1.348(4) .
C1 C2 1.382(5) .
C2 C3 1.372(6) .
C3 C4 1.488(6) .
N3 C5 1.310(3) .
N3 N4 1.3460 .
N4 C7 1.345(3) .
C5 C6 1.401(5) .
C6 C7 1.358(6) .
C7 C8 1.504(6) .
